data_1537169
loop_
_publ_author_name
'Roth, R.S.'
'Parker, H.S.'
'Brower, W.S.'

_publ_section_title
;
 Crystal chemistry of lithium in octahedrally coordinated structures III.
 A new structure-type in the system K2O:Li2O:TiO2 (KxLixTi4-x/2O8)
;
_journal_name_full 'Materials Research Bulletin'
_journal_page_first 327
_journal_page_last 332
_journal_volume 8
_journal_year 1973
_chemical_formula_sum 'K1.33333 Li1.3333 O8 Ti3.3333'
_chemical_name_systematic 'K1.33333 Li1.3333 Ti3.3333 O8'
_space_group_IT_number 63
_symmetry_space_group_name_Hall '-C 2c 2'
_symmetry_space_group_name_H-M 'C m c m'
_cell_angle_alpha 90
_cell_angle_beta 90
_cell_angle_gamma 90
_cell_formula_units_Z 1
_cell_length_a 3.821
_cell_length_b 15.591
_cell_length_c 2.973
_cell_volume 177.111
_citation_journal_id_ASTM MRBUAC
_cod_data_source_file Roth_MRBUAC_1973_407.cif
_cod_data_source_block K1.33333Li1.3333O8Ti3.3333
_cod_original_cell_volume 177.1112
_cod_database_code 1537169

loop_
_symmetry_equiv_pos_as_xyz
x,y,z
-x,-y,z+1/2
x,-y,-z
-x,y,-z+1/2
-x,-y,-z
x,y,-z-1/2
-x,y,z
x,-y,z-1/2
x+1/2,y+1/2,z
-x+1/2,-y+1/2,z+1/2
x+1/2,-y+1/2,-z
-x+1/2,y+1/2,-z+1/2
-x+1/2,-y+1/2,-z
x+1/2,y+1/2,-z-1/2
-x+1/2,y+1/2,z
x+1/2,-y+1/2,z-1/2

loop_
_atom_site_label
_atom_site_type_symbol
_atom_site_fract_x
_atom_site_fract_y
_atom_site_fract_z
_atom_site_occupancy
_atom_site_U_iso_or_equiv
K1 K+1 0 0.5 0 0.3333 0.0
Ti1 Ti+4 0 0.2 0.25 0.8333 0.0
O2 O-2 0 0.7 0.25 1 0.0
Li1 Li+1 0 0.5 0 0.3333 0.0
O1 O-2 0 0.9 0.25 1 0.0
